data_7718163
loop_
_publ_author_name
'Beitlberger, Jan'
'Martin, Mario'
'Scheele, Marcus'
'Schmidt, Patrick'
'Str&#xf6;bele, Markus'
'Meyer, H-J&#xfc;rgen'

_publ_section_title
;
 The family of tetranuclear Nb<sub>4</sub>OI<sub>12-<i>x</i></sub>
 clusters (<i>x</i> = 0, 1, 2): from the molecular
 Nb<sub>4</sub>OI<sub>12</sub> cluster to extended chains and layers.
;
_journal_issue 13
_journal_name_full 'Dalton transactions (Cambridge, England : 2003)'
_journal_page_first 5486
_journal_page_last 5493
_journal_paper_doi 10.1039/d5dt00174a
_journal_volume 54
_journal_year 2025
_chemical_formula_moiety 'I22 Nb8 O2'
_chemical_formula_sum 'I22 Nb8 O2'
_chemical_formula_weight 3567.08
_space_group_crystal_system triclinic
_space_group_IT_number 2
_space_group_name_Hall '-P 1'
_space_group_name_H-M_alt 'P -1'
_atom_sites_solution_primary dual
_audit_creation_date 2024-12-08
_audit_creation_method
;
Olex2 1.5-ac6-020
(compiled 2024.02.14 svn.r2f8d729c for Rigaku Oxford Diffraction, GUI svn.r6966)
;
_audit_update_record
;
2024-12-08 deposited with the CCDC.	2025-02-26 downloaded from the CCDC.
;
_cell_angle_alpha 88.968(2)
_cell_angle_beta 89.093(2)
_cell_angle_gamma 85.329(2)
_cell_formula_units_Z 2
_cell_length_a 10.1217(2)
_cell_length_b 13.9844(3)
_cell_length_c 16.3913(3)
_cell_measurement_reflns_used 13492
_cell_measurement_temperature 150.01(18)
_cell_measurement_theta_max 38.3710
_cell_measurement_theta_min 3.5930
_cell_volume 2311.80(8)
_computing_cell_refinement 'CrysAlisPro 1.171.43.142a (Rigaku OD, 2024)'
_computing_data_collection 'CrysAlisPro system (CCD 43.142a 64-bit (release 17-10-2024))'
_computing_data_reduction 'CrysAlisPro 1.171.43.142a (Rigaku OD, 2024)'
_computing_molecular_graphics 'Olex2 1.5-ac6-020 (Dolomanov et al., 2009)'
_computing_publication_material 'Olex2 1.5-ac6-020 (Dolomanov et al., 2009)'
_computing_structure_refinement 'SHELXL 2018/3 (Sheldrick, 2015)'
_computing_structure_solution 'SHELXT  (Sheldrick, 2015)'
_diffrn_ambient_environment N~2~
_diffrn_ambient_temperature 150.01(18)
_diffrn_detector 'Hybrid Pixel Array Detector'
_diffrn_detector_area_resol_mean 10.0000
_diffrn_detector_type HyPix
_diffrn_measured_fraction_theta_full 0.995
_diffrn_measured_fraction_theta_max 0.986
_diffrn_measurement_details
;
List of Runs (angles in degrees, time in seconds):

  # Type    Start    End  Width  t~exp~   \w     \q     \k     \f   Frames
#--------------------------------------------------------------------------
  1  \w    -44.00  21.00   0.50   20.00    --  -21.41  84.00 -91.00  130
  2  \w    -42.00  46.00   0.50   20.00    --   23.60 -84.00 147.00  176
  3  \w    -93.00  -2.00   0.50   20.00    --  -21.41 -77.00  90.00  182
  4  \w    -27.00  50.00   0.50   20.00    --  -21.41  37.00 -90.00  154
  5  \w    -93.00  -2.00   0.50   20.00    --  -21.41 -77.00 -90.00  182
  6  \w    -93.00 -10.00   0.50   20.00    --  -21.41 -57.00   0.00  166
  7  \w    -93.00 -10.00   0.50   20.00    --  -21.41 -57.00 150.00  166
  8  \w    -93.00  -2.00   0.50   20.00    --  -21.41 -77.00 -30.00  182
  9  \w    -48.00   5.00   0.50   20.00    --   23.60 -19.00-150.00  106
 10  \w    -48.00   5.00   0.50   20.00    --   23.60 -19.00  30.00  106
 11  \w     39.00  95.00   0.50   20.00    --   23.60-178.00  60.00  112
 12  \w      4.00  95.00   0.50   20.00    --   23.60  77.00-120.00  182
 13  \w    -93.00 -10.00   0.50   20.00    --  -21.41 -57.00 120.00  166
 14  \w    -48.00   5.00   0.50   20.00    --   23.60 -19.00 -60.00  106
 15  \w    -23.00  53.00   0.50   20.00    --   23.60 -99.00 120.00  152
 16  \w    -23.00  53.00   0.50   20.00    --   23.60 -99.00-120.00  152
 17  \w    -23.00  53.00   0.50   20.00    --   23.60 -99.00 -60.00  152
 18  \w    -23.00  53.00   0.50   20.00    --   23.60 -99.00  60.00  152
 19  \w    -23.00  53.00   0.50   20.00    --   23.60 -99.00  30.00  152
 20  \w    -23.00  53.00   0.50   20.00    --   23.60 -99.00-150.00  152
 21  \w    -23.00  25.00   0.50   20.00    --   23.60 -99.00 -30.00   96
 22  \w     39.00  95.00   0.50   20.00    --   23.60-178.00 -90.00  112
;
_diffrn_measurement_device 'four-circle diffractometer'
_diffrn_measurement_device_type 'XtaLAB Synergy, Dualflex, HyPix'
_diffrn_measurement_method '\w scans'
_diffrn_orient_matrix_type 'CrysAlisPro convention (1999,Acta A55,543-557)'
_diffrn_orient_matrix_UB_11 0.0259904000
_diffrn_orient_matrix_UB_12 -0.0276487000
_diffrn_orient_matrix_UB_13 0.0336406000
_diffrn_orient_matrix_UB_21 0.0200786000
_diffrn_orient_matrix_UB_22 0.0421974000
_diffrn_orient_matrix_UB_23 0.0178841000
_diffrn_orient_matrix_UB_31 -0.0621766000
_diffrn_orient_matrix_UB_32 0.0067415000
_diffrn_orient_matrix_UB_33 0.0205429000
_diffrn_radiation_monochromator mirror
_diffrn_radiation_probe x-ray
_diffrn_radiation_type 'Mo K\a'
_diffrn_radiation_wavelength 0.71073
_diffrn_reflns_av_R_equivalents 0.020
_diffrn_reflns_av_unetI/netI 0.0240
_diffrn_reflns_Laue_measured_fraction_full 0.995
_diffrn_reflns_Laue_measured_fraction_max 0.986
_diffrn_reflns_limit_h_max 12
_diffrn_reflns_limit_h_min -12
_diffrn_reflns_limit_k_max 17
_diffrn_reflns_limit_k_min -17
_diffrn_reflns_limit_l_max 20
_diffrn_reflns_limit_l_min -20
_diffrn_reflns_number 17704
_diffrn_reflns_point_group_measured_fraction_full 0.995
_diffrn_reflns_point_group_measured_fraction_max 0.986
_diffrn_reflns_theta_full 25.242
_diffrn_reflns_theta_max 26.369
_diffrn_reflns_theta_min 2.019
_diffrn_source 'micro-focus sealed X-ray tube'
_diffrn_source_type 'PhotonJet (Mo) X-ray Source'
_exptl_absorpt_coefficient_mu 16.607
_exptl_absorpt_correction_T_max 0.644
_exptl_absorpt_correction_T_min 0.417
_exptl_absorpt_correction_type analytical
_exptl_absorpt_process_details
;
CrysAlisPro 1.171.43.142a (Rigaku Oxford Diffraction, 2024)
Analytical numeric absorption correction using a multifaceted crystal
model based on expressions derived by R.C. Clark & J.S. Reid.
(Clark, R. C. & Reid, J. S. (1995). Acta Cryst. A51, 887-897)
Empirical absorption correction using spherical harmonics,
implemented in SCALE3 ABSPACK scaling algorithm.
;
_exptl_crystal_colour 'metallic black'
_exptl_crystal_colour_lustre metallic
_exptl_crystal_colour_primary black
_exptl_crystal_density_diffrn 5.124
_exptl_crystal_description block
_exptl_crystal_F_000 3020
_exptl_crystal_size_max 0.083
_exptl_crystal_size_mid 0.056
_exptl_crystal_size_min 0.041
_refine_diff_density_max 0.933
_refine_diff_density_min -0.827
_refine_diff_density_rms 0.207
_refine_ls_extinction_method none
_refine_ls_goodness_of_fit_ref 1.037
_refine_ls_hydrogen_treatment undef
_refine_ls_matrix_type full
_refine_ls_number_parameters 290
_refine_ls_number_reflns 17704
_refine_ls_number_restraints 0
_refine_ls_restrained_S_all 1.037
_refine_ls_R_factor_all 0.0210
_refine_ls_R_factor_gt 0.0185
_refine_ls_shift/su_max 0.001
_refine_ls_shift/su_mean 0.000
_refine_ls_structure_factor_coef Fsqd
_refine_ls_weighting_details 'w=1/[\s^2^(Fo^2^)+(0.0301P)^2^] where P=(Fo^2^+2Fc^2^)/3'
_refine_ls_weighting_scheme calc
_refine_ls_wR_factor_gt 0.0581
_refine_ls_wR_factor_ref 0.0590
_reflns_Friedel_coverage 0.000
_reflns_number_gt 16216
_reflns_number_total 17704
_reflns_threshold_expression 'I > 2\s(I)'
_twin_special_details
;
Component 2 rotated by 179.9968\% 
around [0.00 0.00 1.00] (reciprocal) or [-0.02 -0.02 1.00] (direct)
;
_cod_data_source_file d5dt00174a1.cif
_cod_data_source_block nb4oi11v5_twin
_cod_depositor_comments 'Adding full bibliography for 7718162--7718164.cif.'
_cod_database_code 7718163
_shelx_shelxl_version_number 2018/3
_chemical_oxdiff_formula 'O2 Nb8 I22 '
_shelx_space_group_comment
;
The symmetry employed for this shelxl refinement is uniquely defined
by the following loop, which should always be used as a source of
symmetry information in preference to the above space-group names.
They are only intended as comments.
;
_shelx_estimated_absorpt_t_max 0.491
_shelx_estimated_absorpt_t_min 0.389
_olex2_refinement_description
;
1. Twinned data refinement
 Scales: 0.4924(4)
 0.5076(4)
;
_olex2_submission_special_instructions 'No special instructions were received'
_oxdiff_exptl_absorpt_empirical_details
;
Empirical correction (ABSPACK) includes:
- Absorption correction using spherical harmonics
- Frame scaling
- Detector area scaling
- B-factor correction
;
_oxdiff_exptl_absorpt_empirical_full_max 1.172
_oxdiff_exptl_absorpt_empirical_full_min 0.873
_oxdiff_twin_integration_method simultaneous
_oxdiff_twin_items 2

loop_
_space_group_symop_operation_xyz
'x, y, z'
'-x, -y, -z'

loop_
_atom_site_label
_atom_site_type_symbol
_atom_site_fract_x
_atom_site_fract_y
_atom_site_fract_z
_atom_site_U_iso_or_equiv
_atom_site_adp_type
_atom_site_occupancy
_atom_site_site_symmetry_order
_atom_site_calc_flag
_atom_site_refinement_flags_posn
_atom_site_refinement_flags_adp
_atom_site_refinement_flags_occupancy
_atom_site_disorder_assembly
_atom_site_disorder_group
I1 I 0.46307(4) 0.90743(3) 0.87750(3) 0.01526(9) Uani 1 1 d . . . . .
I2 I 0.67731(4) 0.63744(3) 0.87175(3) 0.01391(8) Uani 1 1 d . . . . .
I3 I 0.47664(4) 0.91177(3) 0.63459(3) 0.01421(9) Uani 1 1 d . . . . .
I4 I 0.67372(4) 0.65854(3) 0.62756(3) 0.01426(9) Uani 1 1 d . . . . .
I5 I 0.13519(4) 0.79761(3) 0.62647(3) 0.01485(9) Uani 1 1 d . . . . .
I6 I 0.34035(4) 0.52733(3) 0.61638(3) 0.01854(9) Uani 1 1 d . . . . .
I7 I 0.13696(4) 0.77318(3) 0.87034(3) 0.01445(9) Uani 1 1 d . . . . .
I8 I 0.33009(4) 0.52249(3) 0.86448(3) 0.01668(9) Uani 1 1 d . . . . .
I9 I 0.81443(4) 0.86639(3) 0.76206(3) 0.01890(10) Uani 1 1 d . . . . .
I10 I 0.43361(4) 0.72740(3) 0.45056(3) 0.01619(9) Uani 1 1 d . . . . .
I11 I -0.00392(4) 0.56786(3) 0.73489(3) 0.02046(10) Uani 1 1 d . . . . .
I12 I 0.43026(4) 0.69689(3) 1.04648(3) 0.01646(9) Uani 1 1 d . . . . .
I13 I 0.39547(4) 0.86278(3) 0.24110(3) 0.01421(9) Uani 1 1 d . . . . .
I14 I 0.32274(4) 0.59310(3) 0.25703(3) 0.01383(8) Uani 1 1 d . . . . .
I15 I 0.13307(4) 0.91830(3) 0.07156(3) 0.01572(9) Uani 1 1 d . . . . .
I16 I 0.05047(4) 0.62680(3) 0.08369(3) 0.01699(9) Uani 1 1 d . . . . .
I17 I -0.14677(4) 0.96613(3) 0.24189(3) 0.01608(9) Uani 1 1 d . . . . .
I18 I -0.22376(4) 0.70304(3) 0.25562(3) 0.01607(9) Uani 1 1 d . . . . .
I19 I 0.12862(4) 0.93343(3) 0.41247(3) 0.01528(9) Uani 1 1 d . . . . .
I20 I 0.05045(4) 0.64287(3) 0.42895(3) 0.01683(9) Uani 1 1 d . . . . .
I21 I -0.23256(5) 0.84102(3) 0.03437(3) 0.02329(10) Uani 1 1 d . . . . .
I22 I -0.23502(4) 0.86004(3) 0.46207(3) 0.02135(10) Uani 1 1 d . . . . .
Nb1 Nb 0.41095(5) 0.71329(4) 0.87066(3) 0.01105(11) Uani 1 1 d . . . . .
Nb2 Nb 0.58359(5) 0.78205(4) 0.75808(4) 0.01138(11) Uani 1 1 d . . . . .
Nb3 Nb 0.39834(5) 0.72066(4) 0.62599(3) 0.01135(11) Uani 1 1 d . . . . .
Nb4 Nb 0.22749(5) 0.65220(4) 0.73944(3) 0.01160(11) Uani 1 1 d . . . . .
Nb5 Nb 0.21651(5) 0.75941(4) 0.33774(3) 0.01044(11) Uani 1 1 d . . . . .
Nb6 Nb 0.21732(5) 0.75033(4) 0.16009(3) 0.01030(11) Uani 1 1 d . . . . .
Nb7 Nb -0.04793(5) 0.80271(4) 0.15143(3) 0.01160(11) Uani 1 1 d . . . . .
Nb8 Nb -0.04904(5) 0.81147(4) 0.34609(3) 0.01179(11) Uani 1 1 d . . . . .
O1 O 0.4058(5) 0.7142(3) 0.7481(4) 0.0289(12) Uani 1 1 d . . . . .
O2 O 0.0789(4) 0.7822(3) 0.2476(3) 0.0250(11) Uani 1 1 d . . . . .

loop_
_atom_site_aniso_label
_atom_site_aniso_U_11
_atom_site_aniso_U_22
_atom_site_aniso_U_33
_atom_site_aniso_U_23
_atom_site_aniso_U_13
_atom_site_aniso_U_12
I1 0.01769(19) 0.01346(19) 0.0144(2) -0.00202(15) 0.00002(16) 0.00044(17)
I2 0.01266(18) 0.01615(19) 0.0123(2) 0.00055(15) -0.00052(15) 0.00284(16)
I3 0.01654(19) 0.01296(19) 0.0129(2) 0.00113(15) -0.00044(16) 0.00034(16)
I4 0.01267(18) 0.01703(19) 0.0124(2) -0.00028(15) 0.00019(15) 0.00279(16)
I5 0.01317(18) 0.0179(2) 0.0126(2) 0.00135(15) -0.00048(15) 0.00362(16)
I6 0.0223(2) 0.01404(19) 0.0193(2) -0.00398(16) 0.00348(17) -0.00141(18)
I7 0.01210(18) 0.0191(2) 0.0115(2) -0.00127(15) 0.00046(15) 0.00234(16)
I8 0.0184(2) 0.01341(19) 0.0182(2) 0.00302(16) -0.00340(17) -0.00124(17)
I9 0.01146(18) 0.0194(2) 0.0262(3) 0.00092(17) -0.00097(17) -0.00347(17)
I10 0.01335(18) 0.0265(2) 0.0085(2) -0.00040(16) -0.00186(15) 0.00062(17)
I11 0.01187(19) 0.0206(2) 0.0294(3) 0.00038(18) -0.00173(17) -0.00447(17)
I12 0.01489(19) 0.0258(2) 0.0077(2) 0.00109(16) 0.00121(15) 0.00420(18)
I13 0.01441(18) 0.01596(19) 0.0127(2) 0.00051(15) -0.00019(15) -0.00411(16)
I14 0.01813(19) 0.01097(18) 0.0117(2) 0.00014(15) -0.00076(16) 0.00293(16)
I15 0.0181(2) 0.01458(19) 0.0142(2) 0.00436(16) -0.00089(16) -0.00038(17)
I16 0.0192(2) 0.01471(19) 0.0173(2) -0.00485(16) -0.00185(17) -0.00171(17)
I17 0.01809(19) 0.01298(19) 0.0163(2) -0.00070(16) -0.00115(17) 0.00431(16)
I18 0.01445(18) 0.0166(2) 0.0178(2) -0.00099(16) -0.00027(16) -0.00490(16)
I19 0.0171(2) 0.01364(19) 0.0153(2) -0.00424(15) -0.00032(16) -0.00128(17)
I20 0.0189(2) 0.0158(2) 0.0158(2) 0.00434(16) 0.00064(16) -0.00237(17)
I21 0.0234(2) 0.0251(2) 0.0219(2) 0.00354(18) -0.01364(19) -0.00290(19)
I22 0.0201(2) 0.0237(2) 0.0205(2) -0.00637(18) 0.01072(18) -0.00428(19)
Nb1 0.0122(2) 0.0121(3) 0.0084(3) 0.0004(2) 0.0002(2) 0.0018(2)
Nb2 0.0099(2) 0.0123(3) 0.0119(3) 0.0006(2) -0.0005(2) -0.0006(2)
Nb3 0.0124(3) 0.0128(3) 0.0085(3) -0.0006(2) -0.0002(2) 0.0013(2)
Nb4 0.0102(2) 0.0126(3) 0.0120(3) 0.0003(2) -0.0009(2) -0.0009(2)
Nb5 0.0114(2) 0.0114(3) 0.0084(3) -0.0004(2) -0.0012(2) -0.0003(2)
Nb6 0.0115(2) 0.0110(2) 0.0081(3) 0.0000(2) 0.0004(2) 0.0008(2)
Nb7 0.0122(3) 0.0124(3) 0.0100(3) 0.0000(2) -0.0026(2) 0.0003(2)
Nb8 0.0118(3) 0.0126(3) 0.0108(3) -0.0012(2) 0.0016(2) -0.0004(2)
O1 0.024(3) 0.028(3) 0.033(3) 0.005(3) 0.001(3) 0.004(2)
O2 0.022(2) 0.025(3) 0.028(3) 0.002(2) 0.000(2) 0.003(2)

loop_
_atom_type_symbol
_atom_type_description
_atom_type_scat_dispersion_real
_atom_type_scat_dispersion_imag
_atom_type_scat_source
O O 0.0106 0.0060 'International Tables Vol C Tables 4.2.6.8 and 6.1.1.4'
Nb Nb -2.0727 0.6215 'International Tables Vol C Tables 4.2.6.8 and 6.1.1.4'
I I -0.4742 1.8119 'International Tables Vol C Tables 4.2.6.8 and 6.1.1.4'

loop_
_exptl_crystal_face_index_h
_exptl_crystal_face_index_k
_exptl_crystal_face_index_l
_exptl_crystal_face_perp_dist
-2 0 -1 0.0219
0 -2 -1 0.0166
-1 1 -2 0.0243
0 2 -1 0.0203
0 -1 -1 0.0192
1 2 2 0.0208
0 -2 1 0.0208
0 -1 -2 0.0255
-2 0 1 0.0339
2 0 -1 0.0370
1 0 2 0.0300
-1 -2 0 0.0167
0 1 1 0.0271
-1 -2 -2 0.0229

loop_
_geom_angle_atom_site_label_1
_geom_angle_atom_site_label_2
_geom_angle_atom_site_label_3
_geom_angle
_geom_angle_site_symmetry_1
_geom_angle_site_symmetry_3
_geom_angle_publ_flag
Nb1 I1 Nb2 57.866(17) . . ?
Nb1 I2 Nb2 57.874(17) . . ?
Nb3 I3 Nb2 64.880(17) . . ?
Nb3 I4 Nb2 64.863(17) . . ?
Nb3 I5 Nb4 58.107(18) . . ?
Nb3 I6 Nb4 57.564(18) . . ?
Nb1 I7 Nb4 64.759(18) . . ?
Nb1 I8 Nb4 64.252(18) . . ?
Nb3 I10 Nb5 123.59(2) . . ?
Nb6 I12 Nb1 124.76(2) 1_556 . ?
Nb6 I13 Nb5 61.581(17) . . ?
Nb5 I14 Nb6 62.042(17) . . ?
Nb6 I15 Nb7 57.799(17) . . ?
Nb7 I16 Nb6 57.779(17) . . ?
Nb7 I17 Nb8 68.125(18) . . ?
Nb8 I18 Nb7 67.643(17) . . ?
Nb5 I19 Nb8 57.900(17) . . ?
Nb8 I20 Nb5 57.774(17) . . ?
I1 Nb1 I2 96.54(2) . . ?
I1 Nb1 I7 88.35(2) . . ?
I1 Nb1 I8 174.19(3) . . ?
I1 Nb1 I12 89.99(2) . . ?
I1 Nb1 Nb4 118.75(2) . . ?
I2 Nb1 I7 175.09(2) . . ?
I2 Nb1 I8 89.26(2) . . ?
I2 Nb1 I12 84.211(19) . . ?
I2 Nb1 Nb4 119.49(2) . . ?
I7 Nb1 I8 85.850(19) . . ?
I7 Nb1 I12 95.37(2) . . ?
I7 Nb1 Nb4 57.923(17) . . ?
I8 Nb1 I12 90.30(2) . . ?
I8 Nb1 Nb4 57.954(17) . . ?
I12 Nb1 Nb4 137.28(2) . . ?
Nb2 Nb1 I1 61.669(18) . . ?
Nb2 Nb1 I2 61.516(18) . . ?
Nb2 Nb1 I7 121.74(2) . . ?
Nb2 Nb1 I8 122.00(3) . . ?
Nb2 Nb1 I12 129.90(2) . . ?
Nb2 Nb1 Nb4 92.60(2) . . ?
O1 Nb1 I1 93.48(14) . . ?
O1 Nb1 I2 92.33(14) . . ?
O1 Nb1 I7 87.82(14) . . ?
O1 Nb1 I8 86.57(14) . . ?
O1 Nb1 I12 175.36(14) . . ?
O1 Nb1 Nb2 49.99(13) . . ?
O1 Nb1 Nb4 42.63(13) . . ?
I1 Nb2 I3 88.521(19) . . ?
I1 Nb2 I4 172.81(2) . . ?
I1 Nb2 Nb3 115.49(2) . . ?
I2 Nb2 I1 95.24(2) . . ?
I2 Nb2 I3 173.86(2) . . ?
I2 Nb2 I4 89.273(19) . . ?
I2 Nb2 Nb3 116.40(2) . . ?
I3 Nb2 I4 86.52(2) . . ?
I3 Nb2 Nb3 57.492(17) . . ?
I4 Nb2 Nb3 57.360(17) . . ?
I9 Nb2 I1 92.41(2) . . ?
I9 Nb2 I2 91.74(2) . . ?
I9 Nb2 I3 92.94(2) . . ?
I9 Nb2 I4 93.05(2) . . ?
I9 Nb2 Nb1 136.22(3) . . ?
I9 Nb2 Nb3 136.44(3) . . ?
Nb1 Nb2 I1 60.465(18) . . ?
Nb1 Nb2 I2 60.610(18) . . ?
Nb1 Nb2 I3 117.73(2) . . ?
Nb1 Nb2 I4 117.67(2) . . ?
Nb1 Nb2 Nb3 87.34(2) . . ?
O1 Nb2 I1 90.40(15) . . ?
O1 Nb2 I2 89.54(14) . . ?
O1 Nb2 I3 85.58(14) . . ?
O1 Nb2 I4 84.03(15) . . ?
O1 Nb2 I9 176.79(16) . . ?
O1 Nb2 Nb1 46.82(16) . . ?
O1 Nb2 Nb3 40.54(16) . . ?
I3 Nb3 I10 89.722(19) . . ?
I3 Nb3 Nb2 57.627(16) . . ?
I4 Nb3 I3 86.852(18) . . ?
I4 Nb3 I10 84.761(19) . . ?
I4 Nb3 Nb2 57.777(17) . . ?
I5 Nb3 I3 88.18(2) . . ?
I5 Nb3 I4 175.01(2) . . ?
I5 Nb3 I6 95.90(2) . . ?
I5 Nb3 I10 95.66(2) . . ?
I5 Nb3 Nb2 118.82(2) . . ?
I6 Nb3 I3 175.90(3) . . ?
I6 Nb3 I4 89.07(2) . . ?
I6 Nb3 I10 89.50(2) . . ?
I6 Nb3 Nb2 120.20(2) . . ?
I10 Nb3 Nb2 128.74(2) . . ?
Nb4 Nb3 I3 120.83(2) . . ?
Nb4 Nb3 I4 120.74(2) . . ?
Nb4 Nb3 I5 61.796(19) . . ?
Nb4 Nb3 I6 61.854(19) . . ?
Nb4 Nb3 I10 138.86(2) . . ?
Nb4 Nb3 Nb2 92.17(2) . . ?
O1 Nb3 I3 87.66(14) . . ?
O1 Nb3 I4 86.27(14) . . ?
O1 Nb3 I5 93.09(14) . . ?
O1 Nb3 I6 92.48(14) . . ?
O1 Nb3 I10 170.78(14) . . ?
O1 Nb3 Nb2 43.20(13) . . ?
O1 Nb3 Nb4 48.99(13) . . ?
I5 Nb4 I6 94.11(2) . . ?
I5 Nb4 I7 89.58(2) . . ?
I5 Nb4 I8 173.53(2) . . ?
I5 Nb4 Nb1 115.93(2) . . ?
I6 Nb4 I8 90.64(2) . . ?
I6 Nb4 Nb1 117.52(2) . . ?
I7 Nb4 I6 174.71(2) . . ?
I7 Nb4 I8 85.40(2) . . ?
I7 Nb4 Nb1 57.318(17) . . ?
I8 Nb4 Nb1 57.794(17) . . ?
I11 Nb4 I5 91.97(2) . . ?
I11 Nb4 I6 90.92(2) . . ?
I11 Nb4 I7 92.75(2) . . ?
I11 Nb4 I8 92.35(2) . . ?
I11 Nb4 Nb1 136.58(3) . . ?
I11 Nb4 Nb3 135.53(3) . . ?
Nb3 Nb4 I5 60.097(18) . . ?
Nb3 Nb4 I6 60.581(18) . . ?
Nb3 Nb4 I7 118.55(2) . . ?
Nb3 Nb4 I8 119.10(2) . . ?
Nb3 Nb4 Nb1 87.88(2) . . ?
O1 Nb4 I5 90.30(14) . . ?
O1 Nb4 I6 90.06(15) . . ?
O1 Nb4 I7 86.12(16) . . ?
O1 Nb4 I8 85.29(15) . . ?
O1 Nb4 I11 177.46(16) . . ?
O1 Nb4 Nb1 41.05(16) . . ?
O1 Nb4 Nb3 46.85(16) . . ?
I10 Nb5 Nb6 129.87(2) . . ?
I13 Nb5 I10 85.446(18) . . ?
I13 Nb5 Nb6 59.112(17) . . ?
I14 Nb5 I10 87.05(2) . . ?
I14 Nb5 I13 86.925(19) . . ?
I14 Nb5 I20 88.440(19) . . ?
I14 Nb5 Nb6 59.185(18) . . ?
I19 Nb5 I10 91.57(2) . . ?
I19 Nb5 I13 88.284(19) . . ?
I19 Nb5 I14 175.11(2) . . ?
I19 Nb5 I20 96.33(2) . . ?
I19 Nb5 Nb6 118.83(2) . . ?
I20 Nb5 I10 93.45(2) . . ?
I20 Nb5 I13 175.28(3) . . ?
I20 Nb5 Nb6 118.89(2) . . ?
Nb8 Nb5 I10 137.24(3) . . ?
Nb8 Nb5 I13 122.56(2) . . ?
Nb8 Nb5 I14 122.64(2) . . ?
Nb8 Nb5 I19 61.118(18) . . ?
Nb8 Nb5 I20 60.997(18) . . ?
Nb8 Nb5 Nb6 92.87(2) . . ?
O2 Nb5 I10 173.48(14) . . ?
O2 Nb5 I13 88.94(13) . . ?
O2 Nb5 I14 89.34(14) . . ?
O2 Nb5 I19 91.57(14) . . ?
O2 Nb5 I20 91.88(13) . . ?
O2 Nb5 Nb6 43.77(14) . . ?
O2 Nb5 Nb8 49.11(14) . . ?
I12 Nb6 Nb5 130.40(2) 1_554 . ?
I13 Nb6 I12 87.723(19) . 1_554 ?
I13 Nb6 Nb5 59.307(17) . . ?
I14 Nb6 I12 85.741(19) . 1_554 ?
I14 Nb6 I13 86.803(19) . . ?
I14 Nb6 Nb5 58.773(18) . . ?
I15 Nb6 I12 93.60(2) . 1_554 ?
I15 Nb6 I13 86.990(18) . . ?
I15 Nb6 I14 173.78(2) . . ?
I15 Nb6 I16 96.88(2) . . ?
I15 Nb6 Nb5 117.93(2) . . ?
I16 Nb6 I12 90.95(2) . 1_554 ?
I16 Nb6 I13 175.99(3) . . ?
I16 Nb6 I14 89.322(19) . . ?
I16 Nb6 Nb5 119.27(2) . . ?
Nb7 Nb6 I12 136.60(3) . 1_554 ?
Nb7 Nb6 I13 122.38(2) . . ?
Nb7 Nb6 I14 122.85(2) . . ?
Nb7 Nb6 I15 61.336(18) . . ?
Nb7 Nb6 I16 60.837(18) . . ?
Nb7 Nb6 Nb5 92.97(2) . . ?
O2 Nb6 I12 174.83(15) . 1_554 ?
O2 Nb6 I13 89.72(14) . . ?
O2 Nb6 I14 89.63(14) . . ?
O2 Nb6 I15 90.76(14) . . ?
O2 Nb6 I16 91.30(14) . . ?
O2 Nb6 Nb5 44.63(15) . . ?
O2 Nb6 Nb7 48.34(15) . . ?
I15 Nb7 I17 88.703(19) . . ?
I15 Nb7 I18 170.66(3) . . ?
I15 Nb7 Nb8 114.84(2) . . ?
I16 Nb7 I15 96.92(2) . . ?
I16 Nb7 I17 171.76(3) . . ?
I16 Nb7 I18 89.90(2) . . ?
I16 Nb7 Nb8 115.93(2) . . ?
I17 Nb7 I18 83.87(2) . . ?
I17 Nb7 Nb8 55.989(17) . . ?
I18 Nb7 Nb8 56.118(16) . . ?
I21 Nb7 I15 92.22(2) . . ?
I21 Nb7 I16 94.15(2) . . ?
I21 Nb7 I17 91.63(2) . . ?
I21 Nb7 I18 93.64(2) . . ?
I21 Nb7 Nb6 138.04(3) . . ?
I21 Nb7 Nb8 134.88(3) . . ?
Nb6 Nb7 I15 60.866(18) . . ?
Nb6 Nb7 I16 61.384(19) . . ?
Nb6 Nb7 I17 117.08(2) . . ?
Nb6 Nb7 I18 117.92(2) . . ?
Nb6 Nb7 Nb8 87.01(2) . . ?
O2 Nb7 I15 89.76(13) . . ?
O2 Nb7 I16 91.08(14) . . ?
O2 Nb7 I17 82.90(14) . . ?
O2 Nb7 I18 83.73(13) . . ?
O2 Nb7 I21 174.15(14) . . ?
O2 Nb7 Nb6 47.37(14) . . ?
O2 Nb7 Nb8 39.65(14) . . ?
I17 Nb8 I18 83.879(19) . . ?
I17 Nb8 Nb7 55.886(17) . . ?
I18 Nb8 Nb7 56.238(16) . . ?
I19 Nb8 I17 88.893(19) . . ?
I19 Nb8 I18 171.26(3) . . ?
I19 Nb8 I20 96.39(2) . . ?
I19 Nb8 Nb7 115.42(2) . . ?
I20 Nb8 I17 171.89(3) . . ?
I20 Nb8 I18 90.289(19) . . ?
I20 Nb8 Nb7 116.09(2) . . ?
I22 Nb8 I17 91.69(2) . . ?
I22 Nb8 I18 93.43(2) . . ?
I22 Nb8 I19 91.70(2) . . ?
I22 Nb8 I20 94.29(2) . . ?
I22 Nb8 Nb5 138.00(3) . . ?
I22 Nb8 Nb7 134.78(3) . . ?
Nb5 Nb8 I17 116.88(2) . . ?
Nb5 Nb8 I18 118.30(2) . . ?
Nb5 Nb8 I19 60.983(18) . . ?
Nb5 Nb8 I20 61.230(18) . . ?
Nb5 Nb8 Nb7 87.14(2) . . ?
O2 Nb8 I17 82.32(14) . . ?
O2 Nb8 I18 83.33(13) . . ?
O2 Nb8 I19 90.85(13) . . ?
O2 Nb8 I20 91.43(14) . . ?
O2 Nb8 I22 173.44(14) . . ?
O2 Nb8 Nb5 48.17(14) . . ?
O2 Nb8 Nb7 38.97(14) . . ?
Nb1 O1 Nb2 83.2(2) . . ?
Nb1 O1 Nb4 96.3(2) . . ?
Nb3 O1 Nb1 177.8(3) . . ?
Nb3 O1 Nb2 96.3(2) . . ?
Nb3 O1 Nb4 84.2(2) . . ?
Nb4 O1 Nb2 178.0(3) . . ?
Nb5 O2 Nb8 82.7(2) . . ?
Nb6 O2 Nb5 91.60(19) . . ?
Nb6 O2 Nb7 84.3(2) . . ?
Nb6 O2 Nb8 174.3(3) . . ?
Nb7 O2 Nb5 175.9(3) . . ?
Nb7 O2 Nb8 101.4(2) . . ?

loop_
_geom_bond_atom_site_label_1
_geom_bond_atom_site_label_2
_geom_bond_distance
_geom_bond_site_symmetry_2
_geom_bond_publ_flag
I1 Nb1 2.8121(7) . ?
I1 Nb2 2.8449(7) . ?
I2 Nb1 2.8159(7) . ?
I2 Nb2 2.8406(7) . ?
I3 Nb2 2.8596(7) . ?
I3 Nb3 2.8554(7) . ?
I4 Nb2 2.8648(7) . ?
I4 Nb3 2.8515(7) . ?
I5 Nb3 2.7903(7) . ?
I5 Nb4 2.8366(7) . ?
I6 Nb3 2.8205(7) . ?
I6 Nb4 2.8552(7) . ?
I7 Nb1 2.8309(7) . ?
I7 Nb4 2.8499(7) . ?
I8 Nb1 2.8579(7) . ?
I8 Nb4 2.8630(7) . ?
I9 Nb2 2.7039(6) . ?
I10 Nb3 2.8928(7) . ?
I10 Nb5 2.8961(7) . ?
I11 Nb4 2.7096(6) . ?
I12 Nb1 2.8954(7) . ?
I12 Nb6 2.8865(7) 1_556 ?
I13 Nb5 2.8519(6) . ?
I13 Nb6 2.8461(6) . ?
I14 Nb5 2.8238(7) . ?
I14 Nb6 2.8360(7) . ?
I15 Nb6 2.8180(7) . ?
I15 Nb7 2.8308(7) . ?
I16 Nb6 2.8327(7) . ?
I16 Nb7 2.8178(7) . ?
I17 Nb7 2.8505(7) . ?
I17 Nb8 2.8540(7) . ?
I18 Nb7 2.8721(7) . ?
I18 Nb8 2.8681(7) . ?
I19 Nb5 2.8169(7) . ?
I19 Nb8 2.8206(7) . ?
I20 Nb5 2.8275(6) . ?
I20 Nb8 2.8212(7) . ?
I21 Nb7 2.7156(7) . ?
I22 Nb8 2.7101(7) . ?
Nb1 Nb2 2.7369(8) . ?
Nb1 Nb4 3.0423(8) . ?
Nb1 O1 2.010(6) . ?
Nb2 Nb3 3.0656(8) . ?
Nb2 O1 2.111(5) . ?
Nb3 Nb4 2.7329(8) . ?
Nb3 O1 2.004(6) . ?
Nb4 O1 2.073(5) . ?
Nb5 Nb6 2.9168(7) . ?
Nb5 Nb8 2.7288(8) . ?
Nb5 O2 2.050(5) . ?
Nb6 Nb7 2.7299(8) . ?
Nb6 O2 2.018(5) . ?
Nb7 Nb8 3.1950(8) . ?
Nb7 O2 2.050(5) . ?
Nb8 O2 2.080(5) . ?

loop_
_twin_individual_id
_twin_individual_mass_fraction_refined
_oxdiff_twin_reflns_isolated
_oxdiff_twin_reflns_overlapped
_twin_individual_twin_lattice_type
_twin_individual_twin_matrix_11
_twin_individual_twin_matrix_12
_twin_individual_twin_matrix_13
_twin_individual_twin_matrix_21
_twin_individual_twin_matrix_22
_twin_individual_twin_matrix_23
_twin_individual_twin_matrix_31
_twin_individual_twin_matrix_32
_twin_individual_twin_matrix_33
1 0.4924(4) 38203 28541 ref 1.0000 0.0000 0.0000 0.0000 1.0000 0.0000 0.0000 0.0000 1.0000
2 0.5076(4) 38381 28541 nmt -1.0001 -0.0001 0.0002 0.0001 -1.0000 0.0003 -0.0454 -0.0386 0.9999

loop_
_exptl_oxdiff_crystal_face_indexfrac_h
_exptl_oxdiff_crystal_face_indexfrac_k
_exptl_oxdiff_crystal_face_indexfrac_l
_exptl_oxdiff_crystal_face_x
_exptl_oxdiff_crystal_face_y
_exptl_oxdiff_crystal_face_z
-2.0003 -0.0004 -1.0905 -0.0887 -0.0597 0.1020
-0.0003 -2.0003 -1.0770 0.0191 -0.1037 -0.0356
-1.0005 0.9993 -2.0062 -0.1211 -0.0138 0.0277
-0.0002 1.9996 -0.9225 -0.0863 0.0679 -0.0055
-0.0003 -1.0003 -1.0383 -0.0073 -0.0608 -0.0281
1.0005 2.0006 2.1221 0.0421 0.1425 -0.0051
0.0002 -1.9996 0.9225 0.0863 -0.0679 0.0055
-0.0005 -1.0006 -2.0381 -0.0409 -0.0787 -0.0486
-1.9998 0.0002 0.9090 -0.0214 -0.0239 0.1430
1.9998 -0.0002 -0.9090 0.0214 0.0239 -0.1430
1.0005 0.0007 2.0448 0.0948 0.0567 -0.0202
-1.0000 -2.0000 -0.1226 0.0252 -0.1067 0.0462
0.0003 1.0003 1.0383 0.0073 0.0608 0.0281
-1.0004 -1.7693 -1.5909 -0.0306 -0.1232 0.0176
